data_4077462
loop_
_publ_author_name
'Guennou-de Cadenet, Karine'
'Rumin, Ren\'e'
'P\'etillon, Fran\,cois Y.'
'Muir, Kenneth W.'

_publ_section_title
;
 Carbon&#x2212;Fluorine Bond Cleavages and Organoiron Ring
 Transformations:&#x00A0; Reaction of a Perfluorosulfanylvinyldiiron(I)
 Complex with Amines
;
_journal_issue 10
_journal_name_full Organometallics
_journal_page_first 1912
_journal_paper_doi 10.1021/om000003k
_journal_volume 19
_journal_year 2000
_chemical_formula_moiety 'C15 H13 F3 Fe2 N2 O6 S'
_chemical_formula_sum 'C15 H13 F3 Fe2 N2 O6 S'
_chemical_formula_weight 518.03
_chemical_name_systematic
; 
 ? 
;
_space_group_IT_number 4
_symmetry_cell_setting monoclinic
_symmetry_space_group_name_Hall 'P 2yb'
_symmetry_space_group_name_H-M 'P 1 21 1'
_atom_sites_solution_hydrogens geom
_atom_sites_solution_primary direct
_atom_sites_solution_secondary difmap
_audit_creation_method SHELXL-97
_cell_angle_alpha 90.00
_cell_angle_beta 116.660(6)
_cell_angle_gamma 90.00
_cell_formula_units_Z 2
_cell_length_a 8.0830(8)
_cell_length_b 15.5721(12)
_cell_length_c 8.6170(5)
_cell_measurement_reflns_used 25
_cell_measurement_temperature 295(2)
_cell_measurement_theta_max 22.2
_cell_measurement_theta_min 11.0
_cell_volume 969.30(14)
_computing_structure_refinement 'SHELXL-97 (Sheldrick, 1997)'
_computing_structure_solution 'SHELXS-97 (Sheldrick, 1990)'
_diffrn_ambient_temperature 295(2)
_diffrn_measured_fraction_theta_full 0.823
_diffrn_measured_fraction_theta_max 0.823
_diffrn_radiation_monochromator graphite
_diffrn_radiation_source 'fine-focus sealed tube'
_diffrn_radiation_type MoK\a
_diffrn_radiation_wavelength 0.71073
_diffrn_reflns_av_R_equivalents 0.0213
_diffrn_reflns_av_sigmaI/netI 0.0255
_diffrn_reflns_limit_h_max 10
_diffrn_reflns_limit_h_min -12
_diffrn_reflns_limit_k_max 21
_diffrn_reflns_limit_k_min -21
_diffrn_reflns_limit_l_max 12
_diffrn_reflns_limit_l_min -3
_diffrn_reflns_number 6981
_diffrn_reflns_theta_full 32.93
_diffrn_reflns_theta_max 32.93
_diffrn_reflns_theta_min 2.62
_diffrn_standards_decay_% 3.9
_diffrn_standards_interval_time 120
_diffrn_standards_number 3
_exptl_absorpt_coefficient_mu 1.667
_exptl_absorpt_correction_T_max 0.718
_exptl_absorpt_correction_T_min 0.557
_exptl_absorpt_correction_type psi-scan
_exptl_crystal_colour red
_exptl_crystal_density_diffrn 1.775
_exptl_crystal_density_method 'not measured'
_exptl_crystal_description plate
_exptl_crystal_F_000 520
_exptl_crystal_size_max 0.44
_exptl_crystal_size_mid 0.41
_exptl_crystal_size_min 0.07
_refine_diff_density_max 0.785
_refine_diff_density_min -0.342
_refine_diff_density_rms 0.075
_refine_ls_abs_structure_details 'Flack H D (1983), Acta Cryst. A39, 876-881'
_refine_ls_abs_structure_Flack 0.027(13)
_refine_ls_extinction_method none
_refine_ls_goodness_of_fit_ref 1.043
_refine_ls_hydrogen_treatment mixed
_refine_ls_matrix_type full
_refine_ls_number_parameters 266
_refine_ls_number_reflns 5743
_refine_ls_number_restraints 1
_refine_ls_restrained_S_all 1.043
_refine_ls_R_factor_all 0.0433
_refine_ls_R_factor_gt 0.0335
_refine_ls_shift/su_max 0.001
_refine_ls_shift/su_mean 0.000
_refine_ls_structure_factor_coef Fsqd
_refine_ls_weighting_details 'w=1/[\s^2^(Fo^2^)+(0.0564P)^2^+0.0000P] where P=(Fo^2^+2Fc^2^)/3'
_refine_ls_weighting_scheme calc
_refine_ls_wR_factor_gt 0.0810
_refine_ls_wR_factor_ref 0.0847
_reflns_number_gt 5085
_reflns_number_total 5743
_reflns_threshold_expression >2sigma(I)
_cod_data_source_file om000003k.cif
_cod_data_source_block kg184
_cod_depositor_comments
;
The following automatic conversions were performed:

'_refine_ls_weighting_scheme' value 'calc
w=1/[\s^2^(Fo^2^)+(0.0564P)^2^+0.0000P] where P=(Fo^2^+2Fc^2^)/3' was
changed to 'calc'. New tag '_refine_ls_weighting_details' was
created. The value of the new tag was set to
'w=1/[\s^2^(Fo^2^)+(0.0564P)^2^+0.0000P] where P=(Fo^2^+2Fc^2^)/3'.

Automatic conversion script
Id: cif_fix_values 3143 2015-03-26 13:38:13Z robertas 
;
_cod_original_cell_volume 969.30(13)
_cod_original_sg_symbol_H-M P21
_cod_database_code 4077462

loop_
_symmetry_equiv_pos_as_xyz
'x, y, z'
'-x, y+1/2, -z'

loop_
_atom_site_label
_atom_site_type_symbol
_atom_site_fract_x
_atom_site_fract_y
_atom_site_fract_z
_atom_site_U_iso_or_equiv
_atom_site_adp_type
_atom_site_occupancy
_atom_site_calc_flag
_atom_site_refinement_flags
Fe1 Fe 0.12754(4) 0.659261(19) 0.53406(4) 0.03129(8) Uani 1 d .
Fe2 Fe -0.13347(4) 0.545620(18) 0.44227(4) 0.02980(8) Uani 1 d .
S S 0.22947(9) 0.56398(4) 0.39097(9) 0.03748(14) Uani 1 d .
F1 F -0.0892(5) 0.41710(13) 0.1342(3) 0.0874(8) Uani 1 d .
F2 F 0.0003(4) 0.51511(19) 0.0177(3) 0.0776(7) Uani 1 d .
F3 F -0.2671(3) 0.52179(15) 0.0056(3) 0.0634(5) Uani 1 d .
O1 O -0.0877(4) 0.78286(16) 0.6197(4) 0.0642(7) Uani 1 d .
O2 O 0.3717(4) 0.79460(18) 0.5179(4) 0.0674(7) Uani 1 d .
O3 O 0.3267(5) 0.5857(3) 0.8849(4) 0.0918(11) Uani 1 d .
O4 O -0.2999(4) 0.61788(18) 0.6530(3) 0.0615(6) Uani 1 d .
O5 O -0.4802(4) 0.46020(17) 0.2178(3) 0.0634(7) Uani 1 d .
O6 O 0.0290(4) 0.40051(18) 0.6814(4) 0.0711(7) Uani 1 d .
N1 N -0.3485(3) 0.73569(15) 0.1543(3) 0.0380(5) Uani 1 d .
N2 N -0.1415(3) 0.72793(15) 0.0579(3) 0.0367(4) Uani 1 d .
C1 C -0.0024(4) 0.73432(17) 0.5881(4) 0.0394(5) Uani 1 d .
C2 C 0.2758(4) 0.74201(19) 0.5219(4) 0.0437(6) Uani 1 d .
C3 C 0.2500(5) 0.6136(2) 0.7478(4) 0.0531(7) Uani 1 d .
C4 C -0.2332(4) 0.59096(18) 0.5715(4) 0.0398(5) Uani 1 d .
C5 C -0.3435(4) 0.49286(18) 0.3024(4) 0.0421(6) Uani 1 d .
C6 C -0.0272(4) 0.45720(19) 0.5882(4) 0.0442(6) Uani 1 d .
C7 C -0.0929(4) 0.50242(19) 0.1094(4) 0.0445(6) Uani 1 d .
C8 C -0.0180(3) 0.55121(16) 0.2789(3) 0.0314(4) Uani 1 d .
C9 C -0.0923(3) 0.63295(14) 0.3036(3) 0.0278(4) Uani 1 d .
C10 C -0.1941(3) 0.69663(15) 0.1741(3) 0.0285(4) Uani 1 d .
C11 C -0.2656(4) 0.7957(2) -0.0487(4) 0.0457(6) Uani 1 d .
H11A H -0.3203 0.7809 -0.1710 0.055 Uiso 1 calc R
H11B H -0.2007 0.8500 -0.0313 0.055 Uiso 1 calc R
C12 C -0.4110(4) 0.8000(2) 0.0160(4) 0.0484(7) Uani 1 d .
H12A H -0.4154 0.8567 0.0607 0.058 Uiso 1 calc R
H12B H -0.5324 0.7858 -0.0756 0.058 Uiso 1 calc R
C13 C -0.4621(4) 0.7185(3) 0.2403(4) 0.0531(8) Uani 1 d .
H13A H -0.5733 0.7521 0.1876 0.080 Uiso 0.50 calc PR
H13B H -0.3953 0.7333 0.3609 0.080 Uiso 0.50 calc PR
H13C H -0.4935 0.6586 0.2296 0.080 Uiso 0.50 calc PR
H13D H -0.4014 0.6772 0.3311 0.080 Uiso 0.50 calc PR
H13E H -0.5794 0.6960 0.1578 0.080 Uiso 0.50 calc PR
H13F H -0.4812 0.7707 0.2891 0.080 Uiso 0.50 calc PR
C14 C 0.0346(4) 0.7177(2) 0.0587(5) 0.0515(7) Uani 1 d .
H14A H 0.0223 0.7277 -0.0559 0.077 Uiso 0.50 calc PR
H14B H 0.0791 0.6604 0.0946 0.077 Uiso 0.50 calc PR
H14C H 0.1208 0.7582 0.1380 0.077 Uiso 0.50 calc PR
H14D H 0.1259 0.7032 0.1737 0.077 Uiso 0.50 calc PR
H14E H 0.0690 0.7705 0.0232 0.077 Uiso 0.50 calc PR
H14F H 0.0273 0.6727 -0.0202 0.077 Uiso 0.50 calc PR
C15 C 0.3279(5) 0.46562(19) 0.5046(5) 0.0538(8) Uani 1 d .
H15A H 0.4600 0.4712 0.5661 0.081 Uiso 0.50 calc PR
H15B H 0.2968 0.4193 0.4227 0.081 Uiso 0.50 calc PR
H15C H 0.2793 0.4538 0.5856 0.081 Uiso 0.50 calc PR
H15D H 0.2307 0.4250 0.4835 0.081 Uiso 0.50 calc PR
H15E H 0.3939 0.4769 0.6269 0.081 Uiso 0.50 calc PR
H15F H 0.4115 0.4424 0.4640 0.081 Uiso 0.50 calc PR

loop_
_atom_site_aniso_label
_atom_site_aniso_U_11
_atom_site_aniso_U_22
_atom_site_aniso_U_33
_atom_site_aniso_U_23
_atom_site_aniso_U_13
_atom_site_aniso_U_12
Fe1 0.03212(16) 0.02882(17) 0.02920(15) 0.00015(13) 0.01045(12) -0.00074(13)
Fe2 0.03525(17) 0.02672(16) 0.02775(14) 0.00130(12) 0.01441(12) -0.00199(13)
S 0.0352(3) 0.0347(3) 0.0447(3) 0.0056(2) 0.0199(3) 0.0066(2)
F1 0.153(2) 0.0345(10) 0.0639(14) -0.0118(9) 0.0387(16) 0.0063(12)
F2 0.0899(17) 0.1043(19) 0.0591(13) -0.0264(12) 0.0517(13) -0.0094(13)
F3 0.0604(11) 0.0793(14) 0.0380(9) -0.0161(9) 0.0109(8) 0.0045(10)
O1 0.0828(17) 0.0466(13) 0.0765(17) -0.0116(12) 0.0476(15) 0.0059(12)
O2 0.0666(16) 0.0555(14) 0.088(2) -0.0093(14) 0.0416(15) -0.0245(12)
O3 0.099(2) 0.109(3) 0.0420(14) 0.0271(16) 0.0090(14) 0.0174(19)
O4 0.0771(16) 0.0690(15) 0.0589(14) -0.0064(12) 0.0487(13) -0.0009(13)
O5 0.0626(14) 0.0679(16) 0.0562(14) -0.0168(12) 0.0238(12) -0.0285(12)
O6 0.0870(18) 0.0561(15) 0.0680(17) 0.0299(13) 0.0329(15) 0.0149(14)
N1 0.0343(10) 0.0429(12) 0.0391(11) 0.0125(9) 0.0185(9) 0.0101(8)
N2 0.0369(11) 0.0402(11) 0.0352(11) 0.0141(8) 0.0181(9) 0.0071(8)
C1 0.0464(14) 0.0344(12) 0.0368(13) -0.0056(9) 0.0181(11) -0.0052(10)
C2 0.0396(14) 0.0430(14) 0.0462(15) -0.0057(11) 0.0172(12) -0.0061(11)
C3 0.0529(17) 0.0581(19) 0.0382(14) 0.0043(13) 0.0115(13) 0.0043(14)
C4 0.0480(14) 0.0372(13) 0.0375(12) 0.0004(10) 0.0221(11) -0.0064(11)
C5 0.0509(15) 0.0399(13) 0.0389(13) -0.0042(11) 0.0231(12) -0.0097(12)
C6 0.0489(15) 0.0377(14) 0.0463(15) 0.0072(11) 0.0214(12) 0.0000(11)
C7 0.0566(16) 0.0404(14) 0.0401(14) -0.0067(11) 0.0248(13) 0.0052(12)
C8 0.0327(10) 0.0309(11) 0.0312(10) 0.0000(9) 0.0147(8) 0.0030(9)
C9 0.0290(10) 0.0284(10) 0.0275(9) 0.0020(8) 0.0140(8) 0.0023(8)
C10 0.0290(10) 0.0303(10) 0.0249(10) 0.0000(8) 0.0109(8) -0.0009(8)
C11 0.0471(14) 0.0499(15) 0.0370(13) 0.0198(12) 0.0161(11) 0.0079(12)
C12 0.0434(14) 0.0498(16) 0.0488(16) 0.0197(13) 0.0178(12) 0.0164(12)
C13 0.0409(15) 0.072(2) 0.0543(18) 0.0185(16) 0.0282(14) 0.0193(14)
C14 0.0462(15) 0.0664(19) 0.0519(17) 0.0211(15) 0.0310(14) 0.0108(14)
C15 0.0443(15) 0.0393(15) 0.077(2) 0.0137(14) 0.0259(15) 0.0143(12)

loop_
_atom_type_symbol
_atom_type_description
_atom_type_scat_dispersion_real
_atom_type_scat_dispersion_imag
_atom_type_scat_source
C C 0.0033 0.0016 'International Tables Vol C Tables 4.2.6.8 and 6.1.1.4'
H H 0.0000 0.0000 'International Tables Vol C Tables 4.2.6.8 and 6.1.1.4'
O O 0.0106 0.0060 'International Tables Vol C Tables 4.2.6.8 and 6.1.1.4'
N N 0.0061 0.0033 'International Tables Vol C Tables 4.2.6.8 and 6.1.1.4'
S S 0.1246 0.1234 'International Tables Vol C Tables 4.2.6.8 and 6.1.1.4'
F F 0.0171 0.0103 'International Tables Vol C Tables 4.2.6.8 and 6.1.1.4'
Fe Fe 0.3463 0.8444 'International Tables Vol C Tables 4.2.6.8 and 6.1.1.4'

loop_
_geom_angle_atom_site_label_1
_geom_angle_atom_site_label_2
_geom_angle_atom_site_label_3
_geom_angle
C1 Fe1 C2 91.82(14)
C1 Fe1 C3 96.33(15)
C2 Fe1 C3 105.57(16)
C1 Fe1 C9 91.62(11)
C2 Fe1 C9 113.78(12)
C3 Fe1 C9 139.53(13)
C1 Fe1 S 164.54(10)
C2 Fe1 S 91.30(10)
C3 Fe1 S 97.40(12)
C9 Fe1 S 73.28(6)
C1 Fe1 Fe2 91.91(9)
C2 Fe1 Fe2 161.16(10)
C3 Fe1 Fe2 92.35(12)
C9 Fe1 Fe2 47.65(6)
S Fe1 Fe2 80.48(2)
C5 Fe2 C4 92.55(13)
C5 Fe2 C6 97.53(14)
C4 Fe2 C6 94.26(13)
C5 Fe2 C9 106.37(11)
C4 Fe2 C9 110.96(11)
C6 Fe2 C9 143.88(12)
C5 Fe2 C8 98.45(11)
C4 Fe2 C8 154.22(11)
C6 Fe2 C8 107.21(12)
C9 Fe2 C8 43.50(9)
C5 Fe2 Fe1 156.91(9)
C4 Fe2 Fe1 94.20(9)
C6 Fe2 Fe1 103.94(10)
C9 Fe2 Fe1 50.68(7)
C8 Fe2 Fe1 67.28(7)
C15 S C8 108.15(14)
C15 S Fe1 115.70(14)
C8 S Fe1 77.31(8)
C10 N1 C13 128.9(2)
C10 N1 C12 112.3(2)
C13 N1 C12 118.7(2)
C10 N2 C14 127.2(2)
C10 N2 C11 111.9(2)
C14 N2 C11 119.0(2)
O1 C1 Fe1 178.7(3)
O2 C2 Fe1 178.6(3)
O3 C3 Fe1 178.8(4)
O4 C4 Fe2 178.1(3)
O5 C5 Fe2 177.2(3)
O6 C6 Fe2 175.3(3)
F3 C7 F2 106.3(3)
F3 C7 F1 105.9(3)
F2 C7 F1 105.3(3)
F3 C7 C8 112.5(2)
F2 C7 C8 114.3(3)
F1 C7 C8 111.9(3)
C9 C8 C7 124.4(2)
C9 C8 S 104.82(17)
C7 C8 S 116.20(18)
C9 C8 Fe2 65.51(12)
C7 C8 Fe2 122.97(19)
S C8 Fe2 112.48(12)
C10 C9 C8 127.9(2)
C10 C9 Fe2 139.84(17)
C8 C9 Fe2 70.99(13)
C10 C9 Fe1 124.36(16)
C8 C9 Fe1 94.68(14)
Fe2 C9 Fe1 81.67(8)
N1 C10 N2 109.4(2)
N1 C10 C9 126.2(2)
N2 C10 C9 124.4(2)
N2 C11 C12 103.2(2)
N1 C12 C11 103.3(2)

loop_
_geom_bond_atom_site_label_1
_geom_bond_atom_site_label_2
_geom_bond_distance
Fe1 C1 1.768(3)
Fe1 C2 1.794(3)
Fe1 C3 1.801(3)
Fe1 C9 2.026(2)
Fe1 S 2.3048(7)
Fe1 Fe2 2.5905(5)
Fe2 C5 1.781(3)
Fe2 C4 1.788(3)
Fe2 C6 1.801(3)
Fe2 C9 1.935(2)
Fe2 C8 2.010(2)
S C15 1.800(3)
S C8 1.800(2)
F1 C7 1.344(4)
F2 C7 1.329(4)
F3 C7 1.320(4)
O1 C1 1.136(4)
O2 C2 1.139(4)
O3 C3 1.145(4)
O4 C4 1.140(4)
O5 C5 1.135(4)
O6 C6 1.142(4)
N1 C10 1.329(3)
N1 C13 1.440(4)
N1 C12 1.462(3)
N2 C10 1.343(3)
N2 C14 1.430(4)
N2 C11 1.462(3)
C7 C8 1.511(4)
C8 C9 1.464(3)
C9 C10 1.443(3)
C11 C12 1.511(4)

loop_
_geom_torsion_atom_site_label_1
_geom_torsion_atom_site_label_2
_geom_torsion_atom_site_label_3
_geom_torsion_atom_site_label_4
_geom_torsion
C1 Fe1 Fe2 C5 83.3(3)
C2 Fe1 Fe2 C5 -18.0(4)
C3 Fe1 Fe2 C5 179.7(3)
C9 Fe1 Fe2 C5 -7.2(3)
S Fe1 Fe2 C5 -83.2(3)
C1 Fe1 Fe2 C4 -23.35(13)
C2 Fe1 Fe2 C4 -124.7(3)
C3 Fe1 Fe2 C4 73.07(15)
C9 Fe1 Fe2 C4 -113.80(12)
S Fe1 Fe2 C4 170.19(9)
C1 Fe1 Fe2 C6 -118.80(14)
C2 Fe1 Fe2 C6 139.9(3)
C3 Fe1 Fe2 C6 -22.38(16)
C9 Fe1 Fe2 C6 150.75(14)
S Fe1 Fe2 C6 74.74(11)
C1 Fe1 Fe2 C9 90.45(13)
C2 Fe1 Fe2 C9 -10.9(3)
C3 Fe1 Fe2 C9 -173.13(15)
S Fe1 Fe2 C9 -76.01(8)
C1 Fe1 Fe2 C8 138.11(12)
C2 Fe1 Fe2 C8 36.8(3)
C3 Fe1 Fe2 C8 -125.47(14)
C9 Fe1 Fe2 C8 47.66(11)
S Fe1 Fe2 C8 -28.35(7)
C1 Fe1 S C15 -135.5(4)
C2 Fe1 S C15 122.91(16)
C3 Fe1 S C15 17.02(18)
C9 Fe1 S C15 -122.62(15)
Fe2 Fe1 S C15 -74.13(13)
C1 Fe1 S C8 -31.2(4)
C2 Fe1 S C8 -132.86(13)
C3 Fe1 S C8 121.26(14)
C9 Fe1 S C8 -18.38(10)
Fe2 Fe1 S C8 30.10(8)
C2 Fe1 C1 O1 83(13)
C3 Fe1 C1 O1 -171(13)
C9 Fe1 C1 O1 -31(13)
S Fe1 C1 O1 -18(13)
Fe2 Fe1 C1 O1 -78(13)
C1 Fe1 C2 O2 76(11)
C3 Fe1 C2 O2 -21(11)
C9 Fe1 C2 O2 168(11)
S Fe1 C2 O2 -119(11)
Fe2 Fe1 C2 O2 177(100)
C1 Fe1 C3 O3 -12(19)
C2 Fe1 C3 O3 81(19)
C9 Fe1 C3 O3 -112(19)
S Fe1 C3 O3 175(100)
Fe2 Fe1 C3 O3 -104(19)
C5 Fe2 C4 O4 32(8)
C6 Fe2 C4 O4 -66(8)
C9 Fe2 C4 O4 140(8)
C8 Fe2 C4 O4 147(8)
Fe1 Fe2 C4 O4 -171(8)
C4 Fe2 C5 O5 -8(6)
C6 Fe2 C5 O5 86(6)
C9 Fe2 C5 O5 -121(6)
C8 Fe2 C5 O5 -165(6)
Fe1 Fe2 C5 O5 -115(6)
C5 Fe2 C6 O6 -49(4)
C4 Fe2 C6 O6 44(4)
C9 Fe2 C6 O6 179(100)
C8 Fe2 C6 O6 -151(4)
Fe1 Fe2 C6 O6 139(4)
F3 C7 C8 C9 -23.3(4)
F2 C7 C8 C9 98.0(3)
F1 C7 C8 C9 -142.5(3)
F3 C7 C8 S -156.4(2)
F2 C7 C8 S -35.1(3)
F1 C7 C8 S 84.4(3)
F3 C7 C8 Fe2 57.8(3)
F2 C7 C8 Fe2 179.1(2)
F1 C7 C8 Fe2 -61.4(3)
C15 S C8 C9 138.83(19)
Fe1 S C8 C9 25.62(13)
C15 S C8 C7 -79.7(2)
Fe1 S C8 C7 167.1(2)
C15 S C8 Fe2 69.59(19)
Fe1 S C8 Fe2 -43.61(10)
C5 Fe2 C8 C9 104.91(16)
C4 Fe2 C8 C9 -9.4(3)
C6 Fe2 C8 C9 -154.44(15)
Fe1 Fe2 C8 C9 -56.17(12)
C5 Fe2 C8 C7 -11.5(2)
C4 Fe2 C8 C7 -125.8(3)
C6 Fe2 C8 C7 89.1(2)
C9 Fe2 C8 C7 -116.4(3)
Fe1 Fe2 C8 C7 -172.6(2)
C5 Fe2 C8 S -158.44(15)
C4 Fe2 C8 S 87.3(3)
C6 Fe2 C8 S -57.79(16)
C9 Fe2 C8 S 96.65(18)
Fe1 Fe2 C8 S 40.47(10)
C7 C8 C9 C10 -24.7(4)
S C8 C9 C10 112.6(2)
Fe2 C8 C9 C10 -139.1(2)
C7 C8 C9 Fe2 114.4(2)
S C8 C9 Fe2 -108.30(12)
C7 C8 C9 Fe1 -166.1(2)
S C8 C9 Fe1 -28.79(14)
Fe2 C8 C9 Fe1 79.51(8)
C5 Fe2 C9 C10 41.8(3)
C4 Fe2 C9 C10 -57.6(3)
C6 Fe2 C9 C10 171.1(3)
C8 Fe2 C9 C10 126.8(3)
Fe1 Fe2 C9 C10 -135.3(3)
C5 Fe2 C9 C8 -85.01(16)
C4 Fe2 C9 C8 175.65(15)
C6 Fe2 C9 C8 44.4(2)
Fe1 Fe2 C9 C8 97.92(13)
C5 Fe2 C9 Fe1 177.08(11)
C4 Fe2 C9 Fe1 77.74(12)
C6 Fe2 C9 Fe1 -53.6(2)
C8 Fe2 C9 Fe1 -97.92(13)
C1 Fe1 C9 C10 55.6(2)
C2 Fe1 C9 C10 -37.1(2)
C3 Fe1 C9 C10 157.3(2)
S Fe1 C9 C10 -121.03(19)
Fe2 Fe1 C9 C10 146.7(2)
C1 Fe1 C9 C8 -161.09(16)
C2 Fe1 C9 C8 106.20(16)
C3 Fe1 C9 C8 -59.4(3)
S Fe1 C9 C8 22.31(12)
Fe2 Fe1 C9 C8 -69.98(13)
C1 Fe1 C9 Fe2 -91.11(11)
C2 Fe1 C9 Fe2 176.18(11)
C3 Fe1 C9 Fe2 10.6(2)
S Fe1 C9 Fe2 92.29(6)
C13 N1 C10 N2 174.7(3)
C12 N1 C10 N2 -0.6(3)
C13 N1 C10 C9 -7.6(5)
C12 N1 C10 C9 177.1(2)
C14 N2 C10 N1 165.3(3)
C11 N2 C10 N1 1.6(3)
C14 N2 C10 C9 -12.4(4)
C11 N2 C10 C9 -176.1(2)
C8 C9 C10 N1 133.7(3)
Fe2 C9 C10 N1 27.3(4)
Fe1 C9 C10 N1 -95.2(3)
C8 C9 C10 N2 -48.9(4)
Fe2 C9 C10 N2 -155.3(2)
Fe1 C9 C10 N2 82.1(3)
C10 N2 C11 C12 -1.9(3)
C14 N2 C11 C12 -167.1(3)
C10 N1 C12 C11 -0.6(3)
C13 N1 C12 C11 -176.4(3)
N2 C11 C12 N1 1.4(3)
